data_4079874
loop_
_publ_author_name
'Hu, Ting'
'Mak, Thomas C. W.'

_publ_section_title
;
 Silver(I) Double and Multiple Salts Containing 1,5-Hexadiyne-1,6-diide
 and Nitrate Ions
;
_journal_issue 1
_journal_name_full Organometallics
_journal_page_first 202
_journal_paper_doi 10.1021/om300988r
_journal_volume 32
_journal_year 2013
_chemical_formula_sum 'C12 H10 Ag6 N6 O6'
_chemical_formula_weight 981.48
_chemical_name_systematic
; 
 ? 
;
_space_group_IT_number 14
_symmetry_cell_setting monoclinic
_symmetry_space_group_name_Hall '-P 2yn'
_symmetry_space_group_name_H-M 'P 1 21/n 1'
_atom_sites_solution_hydrogens geom
_atom_sites_solution_primary direct
_atom_sites_solution_secondary difmap
_audit_creation_method SHELXL-97
_cell_angle_alpha 90.00
_cell_angle_beta 91.3190(10)
_cell_angle_gamma 90.00
_cell_formula_units_Z 4
_cell_length_a 8.8969(5)
_cell_length_b 14.2228(8)
_cell_length_c 15.2864(9)
_cell_measurement_reflns_used 13674
_cell_measurement_temperature 273(2)
_cell_measurement_theta_max 28.687
_cell_measurement_theta_min 2.627
_cell_volume 1933.81(19)
_computing_cell_refinement SAINT(Bruker,2001)
_computing_data_collection APEX2(Bruker,2003)
_computing_data_reduction APEX2(Bruker,2003)
_computing_structure_refinement 'SHELXL-97 (Sheldrick, 1997)'
_computing_structure_solution 'SHELXS-97 (Sheldrick, 1990)'
_diffrn_ambient_temperature 273(2)
_diffrn_measured_fraction_theta_full 0.999
_diffrn_measured_fraction_theta_max 0.999
_diffrn_radiation_monochromator graphite
_diffrn_radiation_source 'fine-focus sealed tube'
_diffrn_radiation_type MoK\a
_diffrn_radiation_wavelength 0.71073
_diffrn_reflns_av_R_equivalents 0.1559
_diffrn_reflns_av_sigmaI/netI 0.1027
_diffrn_reflns_limit_h_max 10
_diffrn_reflns_limit_h_min -10
_diffrn_reflns_limit_k_max 17
_diffrn_reflns_limit_k_min -16
_diffrn_reflns_limit_l_max 17
_diffrn_reflns_limit_l_min -18
_diffrn_reflns_number 10341
_diffrn_reflns_theta_full 25.25
_diffrn_reflns_theta_max 25.25
_diffrn_reflns_theta_min 1.96
_exptl_absorpt_coefficient_mu 6.002
_exptl_absorpt_correction_T_max 0.5328
_exptl_absorpt_correction_T_min 0.4113
_exptl_absorpt_correction_type multi-scan
_exptl_absorpt_process_details SADABS
_exptl_crystal_colour colorless
_exptl_crystal_density_diffrn 3.371
_exptl_crystal_density_method 'not measured'
_exptl_crystal_description block
_exptl_crystal_F_000 1816
_exptl_crystal_size_max 0.18
_exptl_crystal_size_mid 0.16
_exptl_crystal_size_min 0.12
_refine_diff_density_max 2.763
_refine_diff_density_min -1.935
_refine_diff_density_rms 0.442
_refine_ls_extinction_coef 0.0148(9)
_refine_ls_extinction_expression Fc^*^=kFc[1+0.001xFc^2^\l^3^/sin(2\q)]^-1/4^
_refine_ls_extinction_method SHELXL
_refine_ls_goodness_of_fit_ref 1.064
_refine_ls_hydrogen_treatment constr
_refine_ls_matrix_type full
_refine_ls_number_parameters 282
_refine_ls_number_reflns 3495
_refine_ls_number_restraints 6
_refine_ls_restrained_S_all 1.063
_refine_ls_R_factor_all 0.0724
_refine_ls_R_factor_gt 0.0683
_refine_ls_shift/su_max 0.000
_refine_ls_shift/su_mean 0.000
_refine_ls_structure_factor_coef Fsqd
_refine_ls_weighting_details 'calc w=1/[\s^2^(Fo^2^)+(0.1029P)^2^+7.9228P] where P=(Fo^2^+2Fc^2^)/3'
_refine_ls_weighting_scheme calc
_refine_ls_wR_factor_gt 0.1670
_refine_ls_wR_factor_ref 0.1723
_reflns_number_gt 3158
_reflns_number_total 3495
_reflns_threshold_expression >2sigma(I)
_cod_data_source_file om300988r_si_003.cif
_cod_data_source_block 4
_cod_depositor_comments
;
The following automatic conversions were performed:

'_symmetry_cell_setting' value 'Monoclinic' changed to 'monoclinic'
according to /home/saulius/struct/CIF-dictionaries/cif_core.dic
dictionary named 'cif_core.dic' version 2.4.2 from
2011-04-26.

'_exptl_absorpt_correction_type' value 'Multi-scan'
changed to 'multi-scan' according to
/home/saulius/struct/CIF-dictionaries/cif_core.dic dictionary named
'cif_core.dic' version 2.4.2 from 2011-04-26.

Automatic conversion script
Id: cif_fix_values 1891 2012-01-12 08:04:46Z andrius 
;
_cod_original_sg_symbol_H-M p21/n
_cod_database_code 4079874

loop_
_symmetry_equiv_pos_as_xyz
'x, y, z'
'-x+1/2, y+1/2, -z+1/2'
'-x, -y, -z'
'x-1/2, -y-1/2, z-1/2'

loop_
_atom_site_label
_atom_site_type_symbol
_atom_site_fract_x
_atom_site_fract_y
_atom_site_fract_z
_atom_site_U_iso_or_equiv
_atom_site_adp_type
_atom_site_occupancy
_atom_site_symmetry_multiplicity
_atom_site_calc_flag
_atom_site_refinement_flags
_atom_site_disorder_assembly
_atom_site_disorder_group
O2 O 0.809(5) 0.498(5) 0.284(5) 0.056(14) Uani 0.31(14) 1 d PU A 1
O2' O 0.776(7) 0.5096(12) 0.318(4) 0.084(16) Uani 0.69(14) 1 d P A 2
Ag1 Ag 0.79045(10) 0.30076(9) 0.22749(6) 0.0616(4) Uani 1 1 d . . 4
Ag2 Ag 0.60091(8) 0.34578(5) 0.06203(5) 0.0377(3) Uani 1 1 d . . 4
Ag3 Ag 0.70673(8) 0.20071(6) -0.07065(5) 0.0412(3) Uani 1 1 d . . 4
Ag4 Ag 0.59198(8) 0.15028(5) 0.10483(5) 0.0388(3) Uani 1 1 d . . 4
Ag5 Ag 0.90631(9) 0.18650(6) 0.38655(5) 0.0455(3) Uani 1 1 d . . 4
Ag6 Ag 0.90705(8) 0.38363(5) 0.40844(5) 0.0372(3) Uani 1 1 d . . 4
C1 C 0.7779(9) 0.2448(6) 0.0740(6) 0.0304(18) Uani 1 1 d . . 4
C2 C 0.9135(11) 0.2390(7) 0.0846(5) 0.036(2) Uani 1 1 d . . 4
C3 C 1.0753(14) 0.2243(13) 0.0963(7) 0.062(4) Uani 1 1 d . . 4
H3A H 1.1228 0.2324 0.0403 0.074 Uiso 1 1 calc R . 4
H3B H 1.0929 0.1600 0.1152 0.074 Uiso 1 1 calc R . 4
C4 C 1.1475(13) 0.2895(14) 0.1613(7) 0.066(4) Uani 1 1 d . . 4
H4A H 1.2519 0.2714 0.1701 0.079 Uiso 1 1 calc R . 4
H4B H 1.1459 0.3527 0.1375 0.079 Uiso 1 1 calc R . 4
C5 C 1.0755(11) 0.2903(7) 0.2447(6) 0.036(2) Uani 1 1 d . . 4
C6 C 1.0192(11) 0.2966(7) 0.3155(6) 0.036(2) Uani 1 1 d . . 4
C7 C 0.3364(11) 0.4973(8) 0.0939(8) 0.044(2) Uani 1 1 d . . 4
H7 H 0.3715 0.5215 0.1471 0.053 Uiso 1 1 calc R . 4
C8 C 0.2125(12) 0.5297(7) 0.0471(8) 0.049(3) Uani 1 1 d . . 4
H8 H 0.1474 0.5777 0.0627 0.058 Uiso 1 1 calc R . 4
C9 C 0.2059(11) 0.4757(8) -0.0276(9) 0.050(3) Uani 1 1 d . . 4
H9 H 0.1351 0.4823 -0.0728 0.060 Uiso 1 1 calc R . 4
C10 C 0.3128(11) 0.0216(7) 0.1624(7) 0.040(2) Uani 1 1 d . . 4
H10 H 0.3355 0.0220 0.2221 0.049 Uiso 1 1 calc R . 4
C11 C 0.1943(11) -0.0255(7) 0.1228(8) 0.046(2) Uani 1 1 d . . 4
H11 H 0.1235 -0.0630 0.1499 0.055 Uiso 1 1 calc R . 4
C12 C 0.2021(11) -0.0059(7) 0.0350(8) 0.044(2) Uani 1 1 d . . 4
H12 H 0.1356 -0.0282 -0.0079 0.053 Uiso 1 1 calc R . 4
N1 N 0.6731(11) 0.5090(6) 0.2635(5) 0.0415(19) Uani 1 1 d . . 4
N2 N 0.5112(10) 0.2386(7) 0.3305(5) 0.045(2) Uani 1 1 d . . 4
N3 N 0.3987(8) 0.4252(5) 0.0507(5) 0.0344(17) Uani 1 1 d . . 4
N4 N 0.3176(8) 0.4120(6) -0.0251(6) 0.0368(17) Uani 1 1 d . . 4
N5 N 0.3900(8) 0.0669(5) 0.1008(5) 0.0318(15) Uani 1 1 d . . 4
N6 N 0.3205(8) 0.0505(6) 0.0206(5) 0.0354(17) Uani 1 1 d . . 4
O1 O 0.6273(15) 0.4355(8) 0.2274(7) 0.090(4) Uani 1 1 d . . 4
O3 O 0.5937(11) 0.5803(6) 0.2566(6) 0.062(2) Uani 1 1 d . . 4
O4 O 0.5969(12) 0.1971(9) 0.2828(7) 0.083(3) Uani 1 1 d . . 4
O5 O 0.5652(13) 0.2941(10) 0.3842(8) 0.085(3) Uani 1 1 d . . 4
O6 O 0.3785(11) 0.2170(9) 0.3370(7) 0.075(3) Uani 1 1 d . . 4

loop_
_atom_site_aniso_label
_atom_site_aniso_U_11
_atom_site_aniso_U_22
_atom_site_aniso_U_33
_atom_site_aniso_U_23
_atom_site_aniso_U_13
_atom_site_aniso_U_12
O2 0.056(14) 0.056(14) 0.056(14) 0.0000(10) 0.0012(11) -0.0001(10)
O2' 0.11(2) 0.049(9) 0.09(3) -0.012(9) -0.06(2) 0.012(9)
Ag1 0.0327(5) 0.1113(9) 0.0402(5) -0.0164(4) -0.0113(4) 0.0124(5)
Ag2 0.0315(4) 0.0360(5) 0.0451(5) 0.0016(3) -0.0100(3) 0.0106(3)
Ag3 0.0347(5) 0.0564(5) 0.0321(4) -0.0012(3) -0.0093(3) -0.0056(3)
Ag4 0.0308(4) 0.0351(5) 0.0504(5) 0.0006(3) -0.0046(3) -0.0074(3)
Ag5 0.0463(5) 0.0410(5) 0.0488(5) 0.0068(3) -0.0031(4) -0.0066(3)
Ag6 0.0342(4) 0.0413(5) 0.0359(4) -0.0044(3) -0.0040(3) 0.0037(3)
C1 0.017(4) 0.031(4) 0.042(5) 0.004(4) -0.011(3) 0.000(3)
C2 0.040(5) 0.044(5) 0.024(4) -0.002(4) -0.002(4) 0.006(4)
C3 0.042(6) 0.108(11) 0.036(6) -0.015(6) -0.002(5) 0.016(6)
C4 0.033(6) 0.128(13) 0.037(6) -0.003(6) 0.004(5) -0.016(6)
C5 0.028(4) 0.050(5) 0.031(5) -0.005(4) -0.009(4) -0.005(4)
C6 0.033(5) 0.037(5) 0.039(5) -0.001(4) -0.013(4) -0.004(4)
C7 0.033(5) 0.040(5) 0.059(6) -0.005(5) 0.011(5) -0.004(4)
C8 0.036(5) 0.029(5) 0.081(8) -0.003(5) 0.013(5) 0.013(4)
C9 0.023(4) 0.045(6) 0.083(8) 0.007(5) -0.014(5) 0.004(4)
C10 0.038(5) 0.039(5) 0.045(5) 0.008(4) 0.006(4) 0.005(4)
C11 0.030(5) 0.033(5) 0.074(7) 0.008(5) 0.010(5) -0.002(4)
C12 0.024(4) 0.036(5) 0.071(7) -0.012(5) 0.000(4) -0.002(4)
N1 0.058(6) 0.034(4) 0.032(4) 0.000(3) -0.008(4) 0.004(4)
N2 0.044(5) 0.049(5) 0.040(5) 0.004(4) 0.006(4) 0.005(4)
N3 0.025(4) 0.031(4) 0.047(4) 0.002(3) 0.001(3) 0.004(3)
N4 0.026(4) 0.031(4) 0.053(5) -0.003(3) -0.007(3) 0.005(3)
N5 0.026(3) 0.029(4) 0.040(4) 0.001(3) -0.009(3) -0.001(3)
N6 0.024(4) 0.033(4) 0.049(5) -0.003(3) -0.006(3) -0.003(3)
O1 0.125(10) 0.065(6) 0.077(6) -0.027(5) -0.050(6) 0.032(7)
O3 0.071(6) 0.045(5) 0.068(5) 0.000(4) -0.007(4) 0.022(4)
O4 0.059(6) 0.110(9) 0.080(7) -0.023(6) 0.031(5) 0.005(6)
O5 0.062(6) 0.109(9) 0.082(7) -0.004(6) -0.012(5) 0.010(6)
O6 0.044(5) 0.093(8) 0.088(7) -0.005(6) 0.012(5) 0.013(5)

loop_
_atom_type_symbol
_atom_type_description
_atom_type_scat_dispersion_real
_atom_type_scat_dispersion_imag
_atom_type_scat_source
C C 0.0033 0.0016 'International Tables Vol C Tables 4.2.6.8 and 6.1.1.4'
H H 0.0000 0.0000 'International Tables Vol C Tables 4.2.6.8 and 6.1.1.4'
N N 0.0061 0.0033 'International Tables Vol C Tables 4.2.6.8 and 6.1.1.4'
O O 0.0106 0.0060 'International Tables Vol C Tables 4.2.6.8 and 6.1.1.4'
Ag Ag -0.8971 1.1015 'International Tables Vol C Tables 4.2.6.8 and 6.1.1.4'

loop_
_geom_angle_atom_site_label_1
_geom_angle_atom_site_label_2
_geom_angle_atom_site_label_3
_geom_angle
_geom_angle_site_symmetry_1
_geom_angle_site_symmetry_3
O1 Ag1 C6 121.4(3) . .
O1 Ag1 O4 92.9(5) . .
C6 Ag1 O4 112.7(4) . .
O1 Ag1 C1 104.0(3) . .
C6 Ag1 C1 122.6(3) . .
O4 Ag1 C1 96.8(3) . .
O1 Ag1 C5 130.2(4) . .
C6 Ag1 C5 28.0(3) . .
O4 Ag1 C5 129.8(4) . .
C1 Ag1 C5 95.9(3) . .
O1 Ag1 C2 122.1(4) . .
C6 Ag1 C2 95.4(3) . .
O4 Ag1 C2 113.6(3) . .
C1 Ag1 C2 27.4(3) . .
C5 Ag1 C2 68.4(3) . .
O1 Ag1 Ag2 60.9(2) . .
C6 Ag1 Ag2 154.5(2) . .
O4 Ag1 Ag2 91.9(3) . .
C1 Ag1 Ag2 43.6(2) . .
C5 Ag1 Ag2 128.5(2) . .
C2 Ag1 Ag2 67.4(2) . .
O1 Ag1 Ag5 127.7(3) . .
C6 Ag1 Ag5 44.4(2) . .
O4 Ag1 Ag5 68.5(3) . .
C1 Ag1 Ag5 125.8(2) . .
C5 Ag1 Ag5 64.8(2) . .
C2 Ag1 Ag5 110.1(2) . .
Ag2 Ag1 Ag5 157.79(5) . .
O1 Ag1 Ag6 83.6(2) . .
C6 Ag1 Ag6 42.8(2) . .
O4 Ag1 Ag6 98.2(3) . .
C1 Ag1 Ag6 162.8(2) . .
C5 Ag1 Ag6 68.0(2) . .
C2 Ag1 Ag6 136.1(2) . .
Ag2 Ag1 Ag6 143.63(5) . .
Ag5 Ag1 Ag6 53.77(2) . .
O1 Ag1 Ag4 101.5(3) . .
C6 Ag1 Ag4 136.7(2) . .
O4 Ag1 Ag4 55.6(3) . .
C1 Ag1 Ag4 41.2(2) . .
C5 Ag1 Ag4 122.3(2) . .
C2 Ag1 Ag4 62.6(2) . .
Ag2 Ag1 Ag4 52.86(2) . .
Ag5 Ag1 Ag4 105.61(4) . .
Ag6 Ag1 Ag4 153.24(5) . .
N3 Ag2 C1 169.8(3) . .
N3 Ag2 Ag4 120.5(2) . .
C1 Ag2 Ag4 49.5(2) . .
N3 Ag2 Ag3 125.3(2) . .
C1 Ag2 Ag3 50.6(2) . .
Ag4 Ag2 Ag3 60.39(3) . .
N3 Ag2 Ag1 128.6(2) . .
C1 Ag2 Ag1 53.2(2) . .
Ag4 Ag2 Ag1 68.08(3) . .
Ag3 Ag2 Ag1 103.52(3) . .
N3 Ag2 Ag5 64.3(2) . 4_565
C1 Ag2 Ag5 111.1(2) . 4_565
Ag4 Ag2 Ag5 92.01(3) . 4_565
Ag3 Ag2 Ag5 60.97(2) . 4_565
Ag1 Ag2 Ag5 159.69(4) . 4_565
C1 Ag3 C6 147.6(3) . 4_565
C1 Ag3 O6 105.0(3) . 4_665
C6 Ag3 O6 90.4(4) 4_565 4_665
C1 Ag3 Ag6 115.6(2) . 4_565
C6 Ag3 Ag6 46.2(3) 4_565 4_565
O6 Ag3 Ag6 136.2(3) 4_665 4_565
C1 Ag3 Ag4 46.7(2) . .
C6 Ag3 Ag4 114.4(3) 4_565 .
O6 Ag3 Ag4 151.7(3) 4_665 .
Ag6 Ag3 Ag4 70.75(3) 4_565 .
C1 Ag3 Ag2 44.1(2) . .
C6 Ag3 Ag2 104.6(2) 4_565 .
O6 Ag3 Ag2 105.7(3) 4_665 .
Ag6 Ag3 Ag2 93.17(3) 4_565 .
Ag4 Ag3 Ag2 56.50(2) . .
C1 Ag3 Ag5 105.3(2) . 4_565
C6 Ag3 Ag5 43.1(2) 4_565 4_565
O6 Ag3 Ag5 100.2(3) 4_665 4_565
Ag6 Ag3 Ag5 54.91(2) 4_565 4_565
Ag4 Ag3 Ag5 90.17(3) . 4_565
Ag2 Ag3 Ag5 61.62(2) . 4_565
N5 Ag4 C1 164.9(3) . .
N5 Ag4 Ag2 123.8(2) . .
C1 Ag4 Ag2 47.8(2) . .
N5 Ag4 Ag3 114.2(2) . .
C1 Ag4 Ag3 51.9(2) . .
Ag2 Ag4 Ag3 63.11(3) . .
N5 Ag4 Ag1 143.4(2) . .
C1 Ag4 Ag1 48.2(2) . .
Ag2 Ag4 Ag1 59.06(3) . .
Ag3 Ag4 Ag1 99.45(3) . .
N4 Ag5 C6 170.0(3) 4_666 .
N4 Ag5 Ag6 125.6(2) 4_666 .
C6 Ag5 Ag6 48.8(3) . .
N4 Ag5 Ag1 137.0(2) 4_666 .
C6 Ag5 Ag1 51.2(2) . .
Ag6 Ag5 Ag1 64.52(3) . .
N4 Ag5 Ag3 121.9(2) 4_666 4_666
C6 Ag5 Ag3 48.7(2) . 4_666
Ag6 Ag5 Ag3 58.25(3) . 4_666
Ag1 Ag5 Ag3 99.26(3) . 4_666
N4 Ag5 Ag2 64.6(2) 4_666 4_666
C6 Ag5 Ag2 106.1(2) . 4_666
Ag6 Ag5 Ag2 92.49(3) . 4_666
Ag1 Ag5 Ag2 154.66(4) . 4_666
Ag3 Ag5 Ag2 57.41(2) 4_666 4_666
N6 Ag6 C6 167.3(3) 4_666 .
N6 Ag6 Ag5 122.4(2) 4_666 .
C6 Ag6 Ag5 49.4(3) . .
N6 Ag6 Ag3 116.1(2) 4_666 4_666
C6 Ag6 Ag3 53.2(2) . 4_666
Ag5 Ag6 Ag3 66.83(3) . 4_666
N6 Ag6 Ag1 139.2(2) 4_666 .
C6 Ag6 Ag1 49.8(2) . .
Ag5 Ag6 Ag1 61.71(3) . .
Ag3 Ag6 Ag1 102.83(3) 4_666 .
C2 C1 Ag2 141.7(8) . .
C2 C1 Ag4 132.9(7) . .
Ag2 C1 Ag4 82.7(3) . .
C2 C1 Ag3 110.4(7) . .
Ag2 C1 Ag3 85.3(3) . .
Ag4 C1 Ag3 81.5(3) . .
C2 C1 Ag1 82.7(6) . .
Ag2 C1 Ag1 83.2(3) . .
Ag4 C1 Ag1 90.6(3) . .
Ag3 C1 Ag1 166.8(4) . .
C1 C2 C3 175.6(12) . .
C1 C2 Ag1 69.9(6) . .
C3 C2 Ag1 112.0(6) . .
C2 C3 C4 113.6(11) . .
C5 C4 C3 113.6(11) . .
C6 C5 C4 175.7(12) . .
C6 C5 Ag1 69.8(6) . .
C4 C5 Ag1 111.8(7) . .
C5 C6 Ag6 147.8(9) . .
C5 C6 Ag5 127.1(8) . .
Ag6 C6 Ag5 81.8(4) . .
C5 C6 Ag3 111.0(7) . 4_666
Ag6 C6 Ag3 80.5(3) . 4_666
Ag5 C6 Ag3 88.3(3) . 4_666
C5 C6 Ag1 82.2(6) . .
Ag6 C6 Ag1 87.5(3) . .
Ag5 C6 Ag1 84.4(3) . .
Ag3 C6 Ag1 166.7(5) 4_666 .
N3 C7 C8 109.4(10) . .
C9 C8 C7 105.2(9) . .
N4 C9 C8 109.6(10) . .
N5 C10 C11 108.9(10) . .
C12 C11 C10 105.9(9) . .
N6 C12 C11 109.8(9) . .
O3 N1 O1 117.9(10) . .
O4 N2 O6 123.0(11) . .
O4 N2 O5 118.0(11) . .
O6 N2 O5 118.0(10) . .
C7 N3 N4 107.8(8) . .
C7 N3 Ag2 136.2(7) . .
N4 N3 Ag2 115.2(6) . .
C9 N4 N3 107.9(8) . .
C9 N4 Ag5 135.7(8) . 4_565
N3 N4 Ag5 115.9(5) . 4_565
C10 N5 N6 108.4(8) . .
C10 N5 Ag4 133.2(7) . .
N6 N5 Ag4 118.4(6) . .
C12 N6 N5 106.9(8) . .
C12 N6 Ag6 134.3(7) . 4_565
N5 N6 Ag6 118.8(6) . 4_565
N1 O1 Ag1 118.5(8) . .
N2 O4 Ag1 111.9(9) . .
N2 O6 Ag3 123.5(9) . 4_566

loop_
_geom_bond_atom_site_label_1
_geom_bond_atom_site_label_2
_geom_bond_distance
_geom_bond_site_symmetry_2
Ag1 O1 2.405(11) .
Ag1 C6 2.414(9) .
Ag1 O4 2.433(12) .
Ag1 C1 2.478(9) .
Ag1 C5 2.548(9) .
Ag1 C2 2.618(9) .
Ag1 Ag2 3.0749(11) .
Ag1 Ag5 3.0823(13) .
Ag1 Ag6 3.1599(11) .
Ag1 Ag4 3.3259(12) .
Ag2 N3 2.128(7) .
Ag2 C1 2.136(9) .
Ag2 Ag4 2.8580(11) .
Ag2 Ag3 3.0569(11) .
Ag2 Ag5 3.1921(10) 4_565
Ag3 C1 2.370(9) .
Ag3 C6 2.383(9) 4_565
Ag3 O6 2.408(9) 4_665
Ag3 Ag6 2.9344(10) 4_565
Ag3 Ag4 2.9796(11) .
Ag3 Ag5 3.1725(11) 4_565
Ag4 N5 2.152(7) .
Ag4 C1 2.192(9) .
Ag5 N4 2.112(8) 4_666
Ag5 C6 2.167(10) .
Ag5 Ag6 2.8236(11) .
Ag5 Ag3 3.1725(11) 4_666
Ag5 Ag2 3.1921(10) 4_666
Ag6 N6 2.114(8) 4_666
Ag6 C6 2.147(10) .
Ag6 Ag3 2.9344(10) 4_666
C1 C2 1.216(14) .
C2 C3 1.462(15) .
C3 C4 1.49(2) .
C4 C5 1.440(15) .
C5 C6 1.206(14) .
C6 Ag3 2.383(9) 4_666
C7 N3 1.345(13) .
C7 C8 1.380(17) .
C8 C9 1.375(18) .
C9 N4 1.344(13) .
C10 N5 1.343(13) .
C10 C11 1.378(16) .
C11 C12 1.374(17) .
C12 N6 1.346(13) .
N1 O3 1.240(12) .
N1 O1 1.246(14) .
N2 O4 1.219(13) .
N2 O6 1.226(13) .
N2 O5 1.230(15) .
N3 N4 1.364(11) .
N4 Ag5 2.112(8) 4_565
N5 N6 1.381(11) .
N6 Ag6 2.114(8) 4_565
O6 Ag3 2.408(9) 4_566
